data_9011922
loop_
_publ_author_name
'Simonov, M. A.'
'Yamnova, N. A.'
'Kazanskaya, E. V.'
'Egorov-Tismenko Yu K'
'Belov, N. V.'

_publ_section_title
;
 Crystal structure of Ca(B(OH)4)2(H2O)2
 Note: Data is transformed from 1st setting to 2nd setting
;
_journal_name_full 'Doklady Akademii Nauk SSSR'
_journal_page_first 1337
_journal_page_last 1340
_journal_volume 228
_journal_year 1976
_chemical_formula_sum 'B2 Ca H12 O10'
_chemical_name_mineral Hexahydroborite
_space_group_IT_number 13
_symmetry_space_group_name_Hall '-P 2ya'
_symmetry_space_group_name_H-M 'P 1 2/a 1'
_cell_angle_alpha 90
_cell_angle_beta 104.21
_cell_angle_gamma 90
_cell_length_a 8.006
_cell_length_b 6.649
_cell_length_c 8.012
_cell_formula_units_Z 2
_cell_volume 413.444
_database_code_amcsd 0012453
_exptl_crystal_density_diffrn 1.878
_cod_original_formula_sum 'Ca B2 O10 H12'
_cod_database_code 9011922

loop_
_space_group_symop_operation_xyz
x,y,z
1/2-x,y,-z
1/2+x,-y,z
-x,-y,-z

loop_
_atom_site_aniso_label
_atom_site_aniso_U_11
_atom_site_aniso_U_22
_atom_site_aniso_U_33
_atom_site_aniso_U_12
_atom_site_aniso_U_13
_atom_site_aniso_U_23
Ca 0.00998 0.01088 0.01317 0.00000 0.00336 0.00000
B 0.01074 0.01026 0.01430 0.00183 -0.00061 0.00026
O1 0.01886 0.01151 0.02368 0.00000 0.00458 0.00052
O2 0.01861 0.01543 0.01277 -0.00444 0.00275 0.00000
O3 0.01114 0.01810 0.01821 -0.00340 0.00244 0.00340
O4 0.01544 0.01456 0.01620 -0.00575 0.00000 -0.00262
O5 0.02469 0.02873 0.01873 0.00131 0.00397 0.00314

loop_
_atom_site_label
_atom_site_fract_x
_atom_site_fract_y
_atom_site_fract_z
_atom_site_U_iso_or_equiv
Ca 0.75000 -0.03140 0.00000 0.01089
B 0.93130 -0.72920 0.81880 0.01229
O1 0.86980 -0.52290 0.77850 0.01836
O2 0.96650 -0.77740 0.00760 0.01570
O3 0.09820 -0.75100 0.77560 0.01558
O4 0.80730 -0.88290 0.73440 0.01583
O5 0.95640 -0.21110 0.57880 0.02381
H1 0.29300 -0.14900 0.33900 0.10512
H2 0.42000 -0.76700 0.34400 0.06839
H3 0.01100 -0.67800 0.08100 0.07852
H4 0.06800 -0.67400 0.37900 0.10512
H5 0.10300 -0.88600 0.38100 0.10385
H6 0.23500 -0.51000 0.21600 0.05573

loop_
_cod_related_entry_id
_cod_related_entry_database
_cod_related_entry_code
1 AMCSD 0012453
